data_4027660
loop_
_publ_author_name
'Ming-Chang P. Yeh'
'Chia-Jung Liang'
'Chern-Wei Fan'
'Wei-Hang Chiu'
'Jun-Yuan Lo'

_publ_section_title
;
 Synthesis of 2-Azaspiro[4.6]undec-7-enes from
 N-Tosyl-N-(3-arylpropargyl)-Tethered 3-Methylcyclohex-2-en-1-ols
;
_journal_name_full 'Journal of Organic Chemistry'
_journal_page_first 9707
_journal_page_last 9717
_journal_paper_doi 10.1021/jo301764g
_journal_volume 77
_journal_year 2012
_chemical_formula_moiety 'C26 H30 Cl N O2 S'
_chemical_formula_sum 'C26 H30 Cl N O2 S'
_chemical_formula_weight 456.02
_chemical_name_systematic
;
 ?
;
_space_group_IT_number 15
_symmetry_cell_setting monoclinic
_symmetry_space_group_name_Hall '-C 2yc'
_symmetry_space_group_name_H-M 'C 1 2/c 1'
_atom_sites_solution_hydrogens geom
_atom_sites_solution_primary direct
_atom_sites_solution_secondary difmap
_audit_creation_method SHELXL-97
_cell_angle_alpha 90.00
_cell_angle_beta 102.153(3)
_cell_angle_gamma 90.00
_cell_formula_units_Z 8
_cell_length_a 23.5879(10)
_cell_length_b 10.0828(5)
_cell_length_c 20.9187(10)
_cell_measurement_reflns_used 0
_cell_measurement_temperature 200(2)
_cell_measurement_theta_max 0
_cell_measurement_theta_min 0
_cell_volume 4863.6(4)
_computing_molecular_graphics 'Ortep-3 for Windows (Farrugia, 1997)'
_computing_publication_material 'WinGX publication routines (Farrugia, 1999)'
_computing_structure_refinement 'SHELXL-97 (Sheldrick, 1997)'
_computing_structure_solution 'SHELXS-86 (Sheldrick, 1986)'
_diffrn_ambient_temperature 200(2)
_diffrn_measured_fraction_theta_full 0.983
_diffrn_measured_fraction_theta_max 0.983
_diffrn_radiation_monochromator graphite
_diffrn_radiation_source 'fine-focus sealed tube'
_diffrn_radiation_type MoK\a
_diffrn_radiation_wavelength 0.71073
_diffrn_reflns_av_R_equivalents 0.0277
_diffrn_reflns_av_sigmaI/netI 0.0336
_diffrn_reflns_limit_h_max 28
_diffrn_reflns_limit_h_min -27
_diffrn_reflns_limit_k_max 11
_diffrn_reflns_limit_k_min -9
_diffrn_reflns_limit_l_max 24
_diffrn_reflns_limit_l_min -24
_diffrn_reflns_number 13696
_diffrn_reflns_theta_full 25.00
_diffrn_reflns_theta_max 25.00
_diffrn_reflns_theta_min 1.77
_exptl_absorpt_coefficient_mu 0.265
_exptl_absorpt_correction_T_max 0.9464
_exptl_absorpt_correction_T_min 0.8877
_exptl_absorpt_correction_type multi-scan
_exptl_crystal_colour colorless
_exptl_crystal_density_diffrn 1.246
_exptl_crystal_description prism
_exptl_crystal_F_000 1936
_exptl_crystal_size_max 0.46
_exptl_crystal_size_mid 0.30
_exptl_crystal_size_min 0.21
_refine_diff_density_max 0.373
_refine_diff_density_min -0.518
_refine_diff_density_rms 0.040
_refine_ls_extinction_method none
_refine_ls_goodness_of_fit_ref 1.047
_refine_ls_hydrogen_treatment constr
_refine_ls_matrix_type full
_refine_ls_number_parameters 280
_refine_ls_number_reflns 4217
_refine_ls_number_restraints 0
_refine_ls_restrained_S_all 1.047
_refine_ls_R_factor_all 0.0835
_refine_ls_R_factor_gt 0.0592
_refine_ls_shift/su_max 0.003
_refine_ls_shift/su_mean 0.001
_refine_ls_structure_factor_coef Fsqd
_refine_ls_weighting_details 'calc w=1/[\s^2^(Fo^2^)+(0.0691P)^2^+6.4049P] where P=(Fo^2^+2Fc^2^)/3'
_refine_ls_weighting_scheme calc
_refine_ls_wR_factor_gt 0.1469
_refine_ls_wR_factor_ref 0.1615
_reflns_number_gt 3118
_reflns_number_total 4217
_reflns_threshold_expression >2sigma(I)
_cod_data_source_file jo301764g_si_003.cif
_cod_data_source_block a12667
_cod_original_sg_symbol_H-M 'C 2/c'
_cod_database_code 4027660

loop_
_symmetry_equiv_pos_as_xyz
'x, y, z'
'-x, y, -z+1/2'
'x+1/2, y+1/2, z'
'-x+1/2, y+1/2, -z+1/2'
'-x, -y, -z'
'x, -y, z-1/2'
'-x+1/2, -y+1/2, -z'
'x+1/2, -y+1/2, z-1/2'

loop_
_atom_site_label
_atom_site_type_symbol
_atom_site_fract_x
_atom_site_fract_y
_atom_site_fract_z
_atom_site_U_iso_or_equiv
_atom_site_adp_type
_atom_site_occupancy
_atom_site_symmetry_multiplicity
_atom_site_calc_flag
_atom_site_refinement_flags
C1 C 0.19710(11) 0.4226(3) 0.24150(19) 0.0648(9) Uani 1 1 d .
C2 C 0.21987(13) 0.5330(3) 0.2775(2) 0.0746(10) Uani 1 1 d .
H2 H 0.2291 0.6104 0.2559 0.089 Uiso 1 1 calc R
C3 C 0.22889(14) 0.5297(4) 0.3443(3) 0.0851(13) Uani 1 1 d .
H3 H 0.2442 0.6062 0.3684 0.102 Uiso 1 1 calc R
C4 C 0.21651(13) 0.4190(4) 0.3779(2) 0.0799(11) Uani 1 1 d .
C5 C 0.2263(2) 0.4177(5) 0.4515(2) 0.1146(16) Uani 1 1 d .
H5A H 0.2422 0.5033 0.4687 0.172 Uiso 1 1 calc R
H5B H 0.2536 0.3469 0.4689 0.172 Uiso 1 1 calc R
H5C H 0.1893 0.4019 0.4646 0.172 Uiso 1 1 calc R
C6 C 0.19469(14) 0.3089(4) 0.3414(2) 0.0760(10) Uani 1 1 d .
H6 H 0.1866 0.2307 0.3632 0.091 Uiso 1 1 calc R
C7 C 0.18458(14) 0.3104(3) 0.2745(2) 0.0706(9) Uani 1 1 d .
H7 H 0.1689 0.2341 0.2505 0.085 Uiso 1 1 calc R
C8 C 0.06972(13) 0.4539(3) 0.14485(17) 0.0642(8) Uani 1 1 d .
H8A H 0.0748 0.4295 0.1916 0.077 Uiso 1 1 calc R
H8B H 0.0568 0.3748 0.1176 0.077 Uiso 1 1 calc R
C9 C 0.02736(12) 0.5666(3) 0.12754(14) 0.0517(7) Uani 1 1 d .
C10 C -0.02864(13) 0.5532(3) 0.12706(15) 0.0568(8) Uani 1 1 d .
C11 C -0.07716(12) 0.6480(3) 0.10970(14) 0.0520(7) Uani 1 1 d .
C12 C -0.10468(13) 0.6673(3) 0.04519(15) 0.0591(8) Uani 1 1 d .
H12 H -0.0919 0.6200 0.0116 0.071 Uiso 1 1 calc R
C13 C -0.15118(14) 0.7556(3) 0.02900(17) 0.0679(9) Uani 1 1 d .
H13 H -0.1697 0.7684 -0.0155 0.082 Uiso 1 1 calc R
C14 C -0.17009(15) 0.8234(4) 0.0770(2) 0.0746(10) Uani 1 1 d .
H14 H -0.2016 0.8836 0.0660 0.090 Uiso 1 1 calc R
C15 C -0.14343(16) 0.8040(4) 0.1407(2) 0.0823(11) Uani 1 1 d .
H15 H -0.1566 0.8512 0.1741 0.099 Uiso 1 1 calc R
C16 C -0.09780(14) 0.7171(4) 0.15739(16) 0.0704(10) Uani 1 1 d .
H16 H -0.0802 0.7043 0.2022 0.084 Uiso 1 1 calc R
C17 C 0.06001(11) 0.6917(3) 0.11273(14) 0.0491(7) Uani 1 1 d .
C18 C 0.04111(11) 0.8155(3) 0.14485(14) 0.0477(7) Uani 1 1 d .
H18A H 0.0453 0.7954 0.1919 0.057 Uiso 1 1 calc R
H18B H -0.0008 0.8276 0.1267 0.057 Uiso 1 1 calc R
C19 C 0.07059(12) 0.9514(3) 0.14011(15) 0.0557(7) Uani 1 1 d .
C20 C 0.13377(14) 0.9564(3) 0.17462(18) 0.0743(10) Uani 1 1 d .
H20A H 0.1379 0.9229 0.2193 0.111 Uiso 1 1 calc R
H20B H 0.1476 1.0482 0.1759 0.111 Uiso 1 1 calc R
H20C H 0.1567 0.9013 0.1509 0.111 Uiso 1 1 calc R
C21 C 0.03810(17) 1.0506(4) 0.1764(2) 0.0929(12) Uani 1 1 d .
H21A H 0.0424 1.0230 0.2221 0.139 Uiso 1 1 calc R
H21B H -0.0031 1.0519 0.1553 0.139 Uiso 1 1 calc R
H21C H 0.0545 1.1396 0.1748 0.139 Uiso 1 1 calc R
C22 C 0.06254(16) 1.0004(3) 0.07041(18) 0.0778(10) Uani 1 1 d .
H22A H 0.0208 0.9956 0.0499 0.093 Uiso 1 1 calc R
H22B H 0.0741 1.0949 0.0715 0.093 Uiso 1 1 calc R
C23 C 0.09473(18) 0.9289(4) 0.0291(2) 0.0877(12) Uani 1 1 d .
H23 H 0.1227 0.9774 0.0119 0.105 Uiso 1 1 calc R
C24 C 0.08826(15) 0.8050(4) 0.01398(16) 0.0728(10) Uani 1 1 d .
H24 H 0.1108 0.7723 -0.0153 0.087 Uiso 1 1 calc R
C25 C 0.04994(16) 0.7077(3) 0.03680(16) 0.0710(9) Uani 1 1 d .
H25A H 0.0555 0.6202 0.0175 0.085 Uiso 1 1 calc R
H25B H 0.0092 0.7346 0.0200 0.085 Uiso 1 1 calc R
C26 C 0.12281(12) 0.6517(3) 0.14254(16) 0.0576(8) Uani 1 1 d .
H26A H 0.1504 0.6985 0.1207 0.069 Uiso 1 1 calc R
H26B H 0.1328 0.6715 0.1899 0.069 Uiso 1 1 calc R
N1 N 0.12366(11) 0.5082(2) 0.13078(13) 0.0624(7) Uani 1 1 d .
O1 O 0.17273(12) 0.2933(2) 0.13359(13) 0.0885(8) Uani 1 1 d .
O2 O 0.22847(11) 0.5027(2) 0.13705(16) 0.0984(9) Uani 1 1 d .
S1 S 0.18378(4) 0.42625(8) 0.15641(5) 0.0735(3) Uani 1 1 d .
Cl1 Cl -0.05182(4) 0.39670(9) 0.14984(5) 0.0909(4) Uani 1 1 d .

loop_
_atom_site_aniso_label
_atom_site_aniso_U_11
_atom_site_aniso_U_22
_atom_site_aniso_U_33
_atom_site_aniso_U_23
_atom_site_aniso_U_13
_atom_site_aniso_U_12
C1 0.0355(14) 0.0365(16) 0.126(3) -0.0071(17) 0.0252(16) 0.0063(12)
C2 0.0384(16) 0.0478(19) 0.132(3) -0.005(2) 0.0064(19) 0.0040(14)
C3 0.0415(17) 0.055(2) 0.145(4) -0.023(2) -0.011(2) 0.0062(15)
C4 0.0406(16) 0.079(3) 0.114(3) -0.022(2) 0.0022(18) 0.0179(17)
C5 0.089(3) 0.114(4) 0.127(4) -0.021(3) -0.010(3) 0.027(3)
C6 0.059(2) 0.057(2) 0.114(3) -0.005(2) 0.024(2) 0.0066(16)
C7 0.0634(19) 0.0431(18) 0.111(3) -0.0147(18) 0.0314(19) 0.0003(14)
C8 0.0613(18) 0.0452(17) 0.086(2) 0.0036(15) 0.0159(16) -0.0125(14)
C9 0.0559(17) 0.0426(16) 0.0574(17) 0.0008(13) 0.0136(13) -0.0102(13)
C10 0.0548(17) 0.0528(18) 0.0627(19) 0.0036(14) 0.0126(14) -0.0197(14)
C11 0.0435(15) 0.0573(18) 0.0558(18) -0.0015(14) 0.0121(13) -0.0189(13)
C12 0.0651(19) 0.0564(18) 0.0575(19) -0.0063(14) 0.0165(15) -0.0106(15)
C13 0.066(2) 0.068(2) 0.068(2) 0.0117(17) 0.0093(16) -0.0033(17)
C14 0.065(2) 0.074(2) 0.093(3) 0.003(2) 0.032(2) -0.0008(17)
C15 0.068(2) 0.100(3) 0.091(3) -0.021(2) 0.042(2) -0.013(2)
C16 0.0537(18) 0.104(3) 0.057(2) -0.0128(18) 0.0190(15) -0.0195(19)
C17 0.0472(15) 0.0399(15) 0.0632(18) 0.0027(13) 0.0183(13) -0.0068(12)
C18 0.0398(13) 0.0442(15) 0.0593(17) 0.0035(13) 0.0112(12) -0.0003(12)
C19 0.0505(16) 0.0397(15) 0.076(2) 0.0040(14) 0.0115(14) -0.0005(12)
C20 0.0613(19) 0.054(2) 0.101(3) -0.0034(18) 0.0039(18) -0.0141(16)
C21 0.086(3) 0.057(2) 0.138(4) -0.018(2) 0.030(2) 0.0019(19)
C22 0.078(2) 0.060(2) 0.095(3) 0.0218(19) 0.017(2) -0.0060(18)
C23 0.089(3) 0.076(3) 0.105(3) 0.016(2) 0.038(2) -0.016(2)
C24 0.080(2) 0.078(3) 0.068(2) 0.0083(18) 0.0332(18) -0.0103(19)
C25 0.090(2) 0.059(2) 0.072(2) -0.0111(16) 0.0376(18) -0.0180(17)
C26 0.0506(16) 0.0338(15) 0.096(2) 0.0023(14) 0.0315(16) -0.0012(12)
N1 0.0627(16) 0.0354(13) 0.096(2) -0.0007(12) 0.0332(14) -0.0017(11)
O1 0.117(2) 0.0476(14) 0.111(2) -0.0098(13) 0.0462(16) 0.0169(13)
O2 0.0785(16) 0.0682(16) 0.171(3) 0.0163(16) 0.0787(18) 0.0181(13)
S1 0.0705(5) 0.0418(5) 0.1208(8) -0.0013(4) 0.0490(5) 0.0113(4)
Cl1 0.0706(6) 0.0729(6) 0.1272(9) 0.0280(5) 0.0163(5) -0.0304(5)

loop_
_atom_type_symbol
_atom_type_description
_atom_type_scat_dispersion_real
_atom_type_scat_dispersion_imag
_atom_type_scat_source
C C 0.0033 0.0016 'International Tables Vol C Tables 4.2.6.8 and 6.1.1.4'
H H 0.0000 0.0000 'International Tables Vol C Tables 4.2.6.8 and 6.1.1.4'
N N 0.0061 0.0033 'International Tables Vol C Tables 4.2.6.8 and 6.1.1.4'
O O 0.0106 0.0060 'International Tables Vol C Tables 4.2.6.8 and 6.1.1.4'
S S 0.1246 0.1234 'International Tables Vol C Tables 4.2.6.8 and 6.1.1.4'
Cl Cl 0.1484 0.1585 'International Tables Vol C Tables 4.2.6.8 and 6.1.1.4'

loop_
_geom_angle_atom_site_label_1
_geom_angle_atom_site_label_2
_geom_angle_atom_site_label_3
_geom_angle
C2 C1 C7 118.8(4)
C2 C1 S1 120.3(3)
C7 C1 S1 120.9(3)
C3 C2 C1 119.6(4)
C3 C2 H2 120.2
C1 C2 H2 120.2
C2 C3 C4 122.3(4)
C2 C3 H3 118.8
C4 C3 H3 118.8
C3 C4 C6 117.4(4)
C3 C4 C5 121.6(4)
C6 C4 C5 121.0(4)
C4 C5 H5A 109.5
C4 C5 H5B 109.5
H5A C5 H5B 109.5
C4 C5 H5C 109.5
H5A C5 H5C 109.5
H5B C5 H5C 109.5
C7 C6 C4 121.3(4)
C7 C6 H6 119.3
C4 C6 H6 119.3
C6 C7 C1 120.5(3)
C6 C7 H7 119.7
C1 C7 H7 119.7
N1 C8 C9 103.2(2)
N1 C8 H8A 111.1
C9 C8 H8A 111.1
N1 C8 H8B 111.1
C9 C8 H8B 111.1
H8A C8 H8B 109.1
C10 C9 C8 122.3(3)
C10 C9 C17 128.3(3)
C8 C9 C17 109.4(2)
C9 C10 C11 130.9(3)
C9 C10 Cl1 116.9(2)
C11 C10 Cl1 112.1(2)
C12 C11 C16 117.9(3)
C12 C11 C10 120.8(3)
C16 C11 C10 121.3(3)
C11 C12 C13 120.6(3)
C11 C12 H12 119.7
C13 C12 H12 119.7
C14 C13 C12 120.2(3)
C14 C13 H13 119.9
C12 C13 H13 119.9
C15 C14 C13 119.5(4)
C15 C14 H14 120.2
C13 C14 H14 120.2
C14 C15 C16 121.0(3)
C14 C15 H15 119.5
C16 C15 H15 119.5
C15 C16 C11 120.8(3)
C15 C16 H16 119.6
C11 C16 H16 119.6
C18 C17 C26 112.5(2)
C18 C17 C9 112.1(2)
C26 C17 C9 100.5(2)
C18 C17 C25 111.5(2)
C26 C17 C25 111.5(2)
C9 C17 C25 108.2(2)
C17 C18 C19 121.2(2)
C17 C18 H18A 107.0
C19 C18 H18A 107.0
C17 C18 H18B 107.0
C19 C18 H18B 107.0
H18A C18 H18B 106.8
C20 C19 C22 111.1(3)
C20 C19 C18 114.1(2)
C22 C19 C18 112.5(3)
C20 C19 C21 106.4(3)
C22 C19 C21 106.7(3)
C18 C19 C21 105.3(2)
C19 C20 H20A 109.5
C19 C20 H20B 109.5
H20A C20 H20B 109.5
C19 C20 H20C 109.5
H20A C20 H20C 109.5
H20B C20 H20C 109.5
C19 C21 H21A 109.5
C19 C21 H21B 109.5
H21A C21 H21B 109.5
C19 C21 H21C 109.5
H21A C21 H21C 109.5
H21B C21 H21C 109.5
C23 C22 C19 115.8(3)
C23 C22 H22A 108.3
C19 C22 H22A 108.3
C23 C22 H22B 108.3
C19 C22 H22B 108.3
H22A C22 H22B 107.4
C24 C23 C22 125.1(3)
C24 C23 H23 117.5
C22 C23 H23 117.5
C23 C24 C25 127.8(3)
C23 C24 H24 116.1
C25 C24 H24 116.1
C24 C25 C17 115.1(3)
C24 C25 H25A 108.5
C17 C25 H25A 108.5
C24 C25 H25B 108.5
C17 C25 H25B 108.5
H25A C25 H25B 107.5
N1 C26 C17 103.7(2)
N1 C26 H26A 111.0
C17 C26 H26A 111.0
N1 C26 H26B 111.0
C17 C26 H26B 111.0
H26A C26 H26B 109.0
C26 N1 C8 106.9(2)
C26 N1 S1 119.1(2)
C8 N1 S1 118.3(2)
O1 S1 O2 120.28(15)
O1 S1 N1 106.30(15)
O2 S1 N1 105.97(14)
O1 S1 C1 107.63(15)
O2 S1 C1 108.39(17)
N1 S1 C1 107.69(13)

loop_
_geom_bond_atom_site_label_1
_geom_bond_atom_site_label_2
_geom_bond_distance
C1 C2 1.387(5)
C1 C7 1.390(5)
C1 S1 1.742(4)
C2 C3 1.368(5)
C2 H2 0.9500
C3 C4 1.384(6)
C3 H3 0.9500
C4 C6 1.384(5)
C4 C5 1.507(6)
C5 H5A 0.9800
C5 H5B 0.9800
C5 H5C 0.9800
C6 C7 1.369(5)
C6 H6 0.9500
C7 H7 0.9500
C8 N1 1.471(4)
C8 C9 1.506(4)
C8 H8A 0.9900
C8 H8B 0.9900
C9 C10 1.326(4)
C9 C17 1.544(4)
C10 C11 1.477(4)
C10 Cl1 1.768(3)
C11 C12 1.383(4)
C11 C16 1.386(4)
C12 C13 1.398(4)
C12 H12 0.9500
C13 C14 1.364(5)
C13 H13 0.9500
C14 C15 1.363(5)
C14 H14 0.9500
C15 C16 1.375(5)
C15 H15 0.9500
C16 H16 0.9500
C17 C18 1.528(4)
C17 C26 1.535(4)
C17 C25 1.564(4)
C18 C19 1.549(4)
C18 H18A 0.9900
C18 H18B 0.9900
C19 C20 1.514(4)
C19 C22 1.513(4)
C19 C21 1.553(4)
C20 H20A 0.9800
C20 H20B 0.9800
C20 H20C 0.9800
C21 H21A 0.9800
C21 H21B 0.9800
C21 H21C 0.9800
C22 C23 1.456(5)
C22 H22A 0.9900
C22 H22B 0.9900
C23 C24 1.290(5)
C23 H23 0.9500
C24 C25 1.480(4)
C24 H24 0.9500
C25 H25A 0.9900
C25 H25B 0.9900
C26 N1 1.468(4)
C26 H26A 0.9900
C26 H26B 0.9900
N1 S1 1.631(3)
O1 S1 1.428(2)
O2 S1 1.431(2)
